data_2017218
loop_
_publ_author_name
'Ho\/ly\'nska, Ma\/lgorzata'
'Kubiak, Maria'

_publ_section_title
;
 Supramolecular motifs in the first structures of organic carboxylate
 salts of 1-(diaminomethylene)thiourea (HATU)
;
_journal_coeditor_code FA3194
_journal_issue 8
_journal_name_full 'Acta Crystallographica Section C'
_journal_page_first o410
_journal_page_last o413
_journal_paper_doi 10.1107/S0108270109026390
_journal_volume 65
_journal_year 2009
_chemical_formula_iupac '2C2 H7 N4 S + , C2 O4 2- , 2H2 O'
_chemical_formula_moiety '2(C2 H7 N4 S +), C2 O4 2- , 2(H2 O)'
_chemical_formula_sum 'C6 H18 N8 O6 S2'
_chemical_formula_weight 362.40
_chemical_name_systematic
;
bis[1-(diaminomethylene)thiouron-1-ium] oxalate dihydrate
;
_space_group_IT_number 2
_symmetry_cell_setting triclinic
_symmetry_space_group_name_Hall '-P 1'
_symmetry_space_group_name_H-M 'P -1'
_atom_sites_solution_hydrogens difmap
_atom_sites_solution_primary direct
_atom_sites_solution_secondary difmap
_audit_creation_method SHELXL97
_cell_angle_alpha 111.89(3)
_cell_angle_beta 90.82(3)
_cell_angle_gamma 91.02(3)
_cell_formula_units_Z 1
_cell_length_a 7.006(3)
_cell_length_b 7.221(3)
_cell_length_c 7.837(3)
_cell_measurement_reflns_used 3612
_cell_measurement_temperature 100(2)
_cell_measurement_theta_max 36.87
_cell_measurement_theta_min 3.04
_cell_volume 367.7(3)
_computing_cell_refinement 'CrysAlisRED (Oxford Diffraction, 2006)'
_computing_data_collection 'CrysAlisCCD (Oxford Diffraction, 2006)'
_computing_data_reduction 'CrysAlisRED (Oxford Diffraction, 2006)'
_computing_molecular_graphics 'DIAMOND (Brandenburg & Putz, 2005) and SHELXTL-NT (Sheldrick, 2008)'
_computing_publication_material 'SHELXL97 (Sheldrick, 2008)'
_computing_structure_refinement 'SHELXL97 (Sheldrick, 2008)'
_computing_structure_solution 'SHELXS97 (Sheldrick, 2008)'
_diffrn_ambient_temperature 100(2)
_diffrn_measured_fraction_theta_full 0.993
_diffrn_measured_fraction_theta_max 0.571
_diffrn_measurement_device_type 'Kuma KM4 CCD area-detector'
_diffrn_measurement_method \w
_diffrn_radiation_monochromator graphite
_diffrn_radiation_source 'fine-focus sealed tube'
_diffrn_radiation_type MoK\a
_diffrn_radiation_wavelength 0.71073
_diffrn_reflns_av_R_equivalents 0.0104
_diffrn_reflns_av_sigmaI/netI 0.0163
_diffrn_reflns_limit_h_max 8
_diffrn_reflns_limit_h_min -11
_diffrn_reflns_limit_k_max 9
_diffrn_reflns_limit_k_min -9
_diffrn_reflns_limit_l_max 10
_diffrn_reflns_limit_l_min -10
_diffrn_reflns_number 4151
_diffrn_reflns_theta_full 26.50
_diffrn_reflns_theta_max 36.87
_diffrn_reflns_theta_min 3.04
_exptl_absorpt_coefficient_mu 0.407
_exptl_absorpt_correction_T_max 0.952
_exptl_absorpt_correction_T_min 0.909
_exptl_absorpt_correction_type analytical
_exptl_absorpt_process_details '(CrysAlisRED; Oxford Diffraction, 2006)'
_exptl_crystal_colour colourless
_exptl_crystal_density_diffrn 1.636
_exptl_crystal_density_method 'not measured'
_exptl_crystal_description polyhedron
_exptl_crystal_F_000 190
_exptl_crystal_size_max 0.24
_exptl_crystal_size_mid 0.21
_exptl_crystal_size_min 0.13
_refine_diff_density_max 0.44
_refine_diff_density_min -0.25
_refine_ls_extinction_method none
_refine_ls_goodness_of_fit_ref 0.996
_refine_ls_hydrogen_treatment refall
_refine_ls_matrix_type full
_refine_ls_number_parameters 136
_refine_ls_number_reflns 2114
_refine_ls_number_restraints 0
_refine_ls_restrained_S_all 0.996
_refine_ls_R_factor_all 0.0327
_refine_ls_R_factor_gt 0.0268
_refine_ls_shift/su_max 0.001
_refine_ls_shift/su_mean 0.000
_refine_ls_structure_factor_coef Fsqd
_refine_ls_weighting_details 'calc w = 1/[\s^2^(Fo^2^)+(0.0552P)^2^+0.0457P] where P=(Fo^2^+2Fc^2^)/3'
_refine_ls_weighting_scheme calc
_refine_ls_wR_factor_gt 0.0750
_refine_ls_wR_factor_ref 0.0774
_reflns_number_gt 1827
_reflns_number_total 2114
_reflns_threshold_expression I>2\s(I)
_cod_data_source_file fa3194.cif
_cod_data_source_block II
_cod_database_code 2017218
_cod_database_fobs_code 2017218

loop_
_symmetry_equiv_pos_as_xyz
'x, y, z'
'-x, -y, -z'

loop_
_atom_site_type_symbol
_atom_site_label
_atom_site_fract_x
_atom_site_fract_y
_atom_site_fract_z
_atom_site_U_iso_or_equiv
_atom_site_adp_type
_atom_site_calc_flag
_atom_site_refinement_flags
_atom_site_occupancy
_atom_site_disorder_assembly
_atom_site_disorder_group
C C10 0.56225(13) 0.44763(15) 0.55224(14) 0.0102(2) Uani d . 1 . .
O O1 0.71513(10) 0.37060(11) 0.47447(11) 0.01222(16) Uani d . 1 . .
O O2 0.50434(11) 0.44719(12) 0.70129(11) 0.01379(17) Uani d . 1 . .
S S1 0.75312(4) -0.08046(4) -0.26075(4) 0.01355(9) Uani d . 1 . .
N N1 0.72837(12) 0.08000(14) 0.11236(13) 0.01075(18) Uani d . 1 . .
H H1 0.703(2) 0.180(2) 0.205(2) 0.015(3) Uiso d . 1 . .
N N2 0.64192(13) 0.27517(15) -0.04141(14) 0.01331(19) Uani d . 1 . .
H H21 0.616(2) 0.347(2) 0.055(2) 0.013(3) Uiso d . 1 . .
H H22 0.622(2) 0.302(3) -0.145(3) 0.034(5) Uiso d . 1 . .
C C1 0.70619(13) 0.09845(16) -0.05663(15) 0.0108(2) Uani d . 1 . .
C C2 0.78428(13) -0.07949(15) 0.15482(14) 0.0108(2) Uani d . 1 . .
N N3 0.77517(14) -0.05506(15) 0.33008(13) 0.0139(2) Uani d . 1 . .
H H31 0.740(2) 0.057(3) 0.407(2) 0.019(4) Uiso d . 1 . .
H H32 0.817(2) -0.150(3) 0.361(2) 0.033(5) Uiso d . 1 . .
N N4 0.84268(13) -0.24755(15) 0.03189(14) 0.01358(19) Uani d . 1 . .
H H41 0.8466(19) -0.266(2) -0.075(2) 0.011(3) Uiso d . 1 . .
H H42 0.878(2) -0.333(2) 0.073(2) 0.018(4) Uiso d . 1 . .
O O1W 0.95343(11) 0.57493(13) 0.30177(12) 0.01514(18) Uani d . 1 . .
H H1W 0.882(2) 0.524(3) 0.348(2) 0.032(5) Uiso d . 1 . .
H H2W 1.055(2) 0.592(2) 0.362(2) 0.022(4) Uiso d . 1 . .

loop_
_atom_site_aniso_label
_atom_site_aniso_U_11
_atom_site_aniso_U_22
_atom_site_aniso_U_33
_atom_site_aniso_U_12
_atom_site_aniso_U_13
_atom_site_aniso_U_23
C10 0.0116(4) 0.0088(4) 0.0100(5) -0.0006(3) -0.0014(3) 0.0034(4)
O1 0.0118(3) 0.0124(4) 0.0124(4) 0.0024(3) 0.0007(3) 0.0044(3)
O2 0.0175(3) 0.0150(4) 0.0103(4) 0.0033(3) 0.0022(3) 0.0061(3)
S1 0.01694(13) 0.01423(15) 0.00827(15) 0.00054(9) 0.00136(9) 0.00274(11)
N1 0.0146(4) 0.0095(4) 0.0079(4) 0.0020(3) 0.0015(3) 0.0028(4)
N2 0.0177(4) 0.0132(5) 0.0089(5) 0.0029(3) 0.0012(3) 0.0039(4)
C1 0.0091(4) 0.0136(5) 0.0101(5) -0.0014(3) -0.0003(3) 0.0050(4)
C2 0.0096(4) 0.0114(5) 0.0118(5) 0.0001(3) 0.0003(3) 0.0050(4)
N3 0.0197(4) 0.0123(5) 0.0110(5) 0.0042(3) 0.0021(3) 0.0057(4)
N4 0.0175(4) 0.0119(4) 0.0114(5) 0.0028(3) 0.0005(3) 0.0042(4)
O1W 0.0138(3) 0.0179(4) 0.0167(4) -0.0007(3) -0.0023(3) 0.0100(3)

loop_
_atom_type_symbol
_atom_type_description
_atom_type_scat_dispersion_real
_atom_type_scat_dispersion_imag
_atom_type_scat_source
C C 0.0033 0.0016 'International Tables Vol C Tables 4.2.6.8 and 6.1.1.4'
H H 0.0000 0.0000 'International Tables Vol C Tables 4.2.6.8 and 6.1.1.4'
N N 0.0061 0.0033 'International Tables Vol C Tables 4.2.6.8 and 6.1.1.4'
O O 0.0106 0.0060 'International Tables Vol C Tables 4.2.6.8 and 6.1.1.4'
S S 0.1246 0.1234 'International Tables Vol C Tables 4.2.6.8 and 6.1.1.4'

loop_
_geom_angle_atom_site_label_1
_geom_angle_atom_site_label_2
_geom_angle_atom_site_label_3
_geom_angle_site_symmetry_1
_geom_angle_site_symmetry_3
_geom_angle
_geom_angle_publ_flag
O2 C10 O1 . . 126.00(10) ?
O2 C10 C10 . 2_666 118.11(11) ?
O1 C10 C10 . 2_666 115.90(11) ?
C2 N1 C1 . . 130.45(10) ?
C2 N1 H1 . . 113.2(10) ?
C1 N1 H1 . . 116.3(10) ?
C1 N2 H21 . . 117.2(11) ?
C1 N2 H22 . . 119.2(12) ?
H21 N2 H22 . . 123.4(16) ?
N2 C1 N1 . . 112.50(10) ?
N2 C1 S1 . . 122.55(9) ?
N1 C1 S1 . . 124.96(9) ?
N4 C2 N3 . . 120.87(11) ?
N4 C2 N1 . . 123.43(10) ?
N3 C2 N1 . . 115.69(10) ?
C2 N3 H31 . . 118.9(11) ?
C2 N3 H32 . . 117.0(12) ?
H31 N3 H32 . . 123.7(16) ?
C2 N4 H41 . . 122.4(10) ?
C2 N4 H42 . . 115.9(11) ?
H41 N4 H42 . . 121.7(15) ?
H1W O1W H2W . . 105.8(16) ?

loop_
_geom_bond_atom_site_label_1
_geom_bond_atom_site_label_2
_geom_bond_site_symmetry_2
_geom_bond_distance
_geom_bond_publ_flag
C10 O2 . 1.2431(14) ?
C10 O1 . 1.2709(14) ?
C10 C10 2_666 1.571(2) ?
S1 C1 . 1.6809(14) ?
N1 C2 . 1.3743(15) ?
N1 C1 . 1.3864(15) ?
N1 H1 . 0.834(16) ?
N2 C1 . 1.3243(15) ?
N2 H21 . 0.769(16) ?
N2 H22 . 0.907(19) ?
C2 N4 . 1.3136(16) ?
C2 N3 . 1.3206(15) ?
N3 H31 . 0.851(17) ?
N3 H32 . 0.861(19) ?
N4 H41 . 0.796(15) ?
N4 H42 . 0.835(17) ?
O1W H1W . 0.782(19) ?
O1W H2W . 0.828(16) ?

loop_
_geom_hbond_atom_site_label_D
_geom_hbond_atom_site_label_H
_geom_hbond_atom_site_label_A
_geom_hbond_site_symmetry_A
_geom_hbond_distance_DH
_geom_hbond_distance_HA
_geom_hbond_distance_DA
_geom_hbond_angle_DHA
N1 H1 O1 . 0.83(2) 2.05(2) 2.835(2) 157(2)
N2 H21 O2 2_666 0.77(2) 2.13(2) 2.888(2) 169(2)
N2 H22 O2 1_554 0.91(2) 2.05(2) 2.897(2) 155(2)
N3 H31 O1 . 0.85(2) 2.14(2) 2.893(2) 148(2)
N3 H32 O1W 1_545 0.86(2) 2.11(2) 2.904(2) 152(2)
N4 H42 O1W 1_545 0.84(2) 2.20(2) 2.954(2) 151(2)
O1W H1W O1 . 0.78(2) 2.10(2) 2.874(2) 174(2)
O1W H2W O1 2_766 0.83(2) 2.00(2) 2.821(2) 175(2)
N4 H41 S1 . 0.80(2) 2.41(2) 3.026(2) 135(2)
N3 H32 S1 1_556 0.86(2) 2.86(2) 3.285(2) 112(2)
